data_1555439
loop_
_publ_author_name
'Vita, Maria Victoria'
'Caramenti, Paola'
'Waser, Jerome'

_publ_section_title
;
 Enantioselective Synthesis of Homoallylic Azides and Nitriles via
 Palladium-Catalyzed Decarboxylative Allylation.
;
_journal_issue 23
_journal_name_full 'Organic letters'
_journal_page_first 5832
_journal_page_last 5835
_journal_paper_doi 10.1021/acs.orglett.5b03002
_journal_volume 17
_journal_year 2015
_chemical_absolute_configuration ad
_chemical_formula_moiety 'C15 H15 N O'
_chemical_formula_sum 'C15 H15 N O'
_chemical_formula_weight 225.28
_space_group_crystal_system monoclinic
_space_group_IT_number 4
_space_group_name_Hall 'P 2yb'
_space_group_name_H-M_alt 'P 1 21 1'
_atom_sites_solution_hydrogens geom
_audit_creation_date 31-07-2015
_audit_creation_method 'SHELXL-2014/7, STOE X-RED'
_cell_angle_alpha 90
_cell_angle_beta 92.659(6)
_cell_angle_gamma 90
_cell_formula_units_Z 2
_cell_length_a 7.0716(5)
_cell_length_b 6.6011(3)
_cell_length_c 13.3983(10)
_cell_measurement_reflns_used 10795
_cell_measurement_temperature 292
_cell_measurement_theta_max 67.22
_cell_measurement_theta_min 3.30
_cell_volume 624.76(7)
_computing_cell_refinement 'X_Area, 1.36 (Stoe, 2006)'
_computing_data_collection 'X_Area, 1.36 (Stoe, 2006)'
_computing_data_reduction 'X_Area, 1.36 (Stoe, 2006)'
_computing_structure_refinement 'SHELXL-2014/7 (Sheldrick, 2014)'
_computing_structure_solution 'SIR2004 (Burla, XXXX)'
_diffrn_ambient_temperature 292
_diffrn_detector 'image plate (34 cm diameter)'
_diffrn_detector_area_resol_mean 6.67
_diffrn_detector_type STOE
_diffrn_measured_fraction_theta_full 0.979
_diffrn_measured_fraction_theta_max 0.977
_diffrn_measurement_details ' 904 frames, detector distance = 40 mm'
_diffrn_measurement_device '2-circle goniometer'
_diffrn_measurement_device_type 'STOE IPDS 2T'
_diffrn_measurement_method 'rotation method'
_diffrn_radiation_collimation '0.5 mm diameter'
_diffrn_radiation_monochromator 'plane graphite'
_diffrn_radiation_polarisn_norm 0
_diffrn_radiation_type 'Cu K\a'
_diffrn_radiation_wavelength 1.54186
_diffrn_reflns_av_R_equivalents 0.0497
_diffrn_reflns_av_unetI/netI 0.0347
_diffrn_reflns_Laue_measured_fraction_full 0.979
_diffrn_reflns_Laue_measured_fraction_max 0.977
_diffrn_reflns_limit_h_max 8
_diffrn_reflns_limit_h_min -8
_diffrn_reflns_limit_k_max 7
_diffrn_reflns_limit_k_min -7
_diffrn_reflns_limit_l_max 15
_diffrn_reflns_limit_l_min -15
_diffrn_reflns_number 6532
_diffrn_reflns_point_group_measured_fraction_full 0.961
_diffrn_reflns_point_group_measured_fraction_max 0.958
_diffrn_reflns_theta_full 67.686
_diffrn_reflns_theta_max 67.937
_diffrn_reflns_theta_min 3.302
_diffrn_source 'sealed X-ray tube, 12 x 0.4 mm long-fine focus'
_diffrn_source_current 1.000
_diffrn_source_power 0.050
_diffrn_source_voltage 50
_exptl_absorpt_coefficient_mu 0.588
_exptl_absorpt_correction_T_max 0.9372
_exptl_absorpt_correction_T_min 0.7555
_exptl_absorpt_correction_type integration
_exptl_absorpt_process_details 'Stoe XRed32 1.31, Stoe (2005)'
_exptl_crystal_colour Colourless
_exptl_crystal_density_diffrn 1.198
_exptl_crystal_description Block
_exptl_crystal_F_000 240
_exptl_crystal_size_max 0.588
_exptl_crystal_size_mid 0.333
_exptl_crystal_size_min 0.108
_refine_diff_density_max 0.135
_refine_diff_density_min -0.134
_refine_diff_density_rms 0.031
_refine_ls_abs_structure_details
;
 Flack x determined using 767 quotients [(I+)-(I-)]/[(I+)+(I-)]
 (Parsons, Flack and Wagner, Acta Cryst. B69 (2013) 249-259).
;
_refine_ls_abs_structure_Flack 0.0(2)
_refine_ls_extinction_coef 0.025(4)
_refine_ls_extinction_expression Fc^*^=kFc[1+0.001xFc^2^\l^3^/sin(2\q)]^-1/4^
_refine_ls_extinction_method 'SHELXL-2014/7 (Sheldrick 2014'
_refine_ls_goodness_of_fit_ref 1.131
_refine_ls_hydrogen_treatment constr
_refine_ls_matrix_type full
_refine_ls_number_parameters 157
_refine_ls_number_reflns 2171
_refine_ls_number_restraints 1
_refine_ls_restrained_S_all 1.131
_refine_ls_R_factor_all 0.0409
_refine_ls_R_factor_gt 0.0354
_refine_ls_shift/su_max 0.000
_refine_ls_shift/su_mean 0.000
_refine_ls_structure_factor_coef Fsqd
_refine_ls_weighting_details 'w=1/[\s^2^(Fo^2^)+(0.0599P)^2^] where P=(Fo^2^+2Fc^2^)/3'
_refine_ls_weighting_scheme calc
_refine_ls_wR_factor_gt 0.0918
_refine_ls_wR_factor_ref 0.0955
_reflns_Friedel_coverage 0.793
_reflns_Friedel_fraction_full 0.939
_reflns_Friedel_fraction_max 0.936
_reflns_number_gt 1917
_reflns_number_total 2171
_reflns_threshold_expression 'I > 2\s(I)'
_cod_data_source_file ol5b03002_si_001.cif
_cod_data_source_block global
_cod_original_sg_symbol_H-M 'P 21'
_cod_database_code 1555439
_audit_contact_author 'Kurt J. Schenk'
_shelx_space_group_comment
;
The symmetry employed for this shelxl refinement is uniquely defined
by the following loop, which should always be used as a source of
symmetry information in preference to the above space-group names.
They are only intended as comments.
;

loop_
_space_group_symop_operation_xyz
'x, y, z'
'-x, y+1/2, -z'

loop_
_atom_site_label
_atom_site_type_symbol
_atom_site_fract_x
_atom_site_fract_y
_atom_site_fract_z
_atom_site_U_iso_or_equiv
_atom_site_adp_type
_atom_site_occupancy
_atom_site_site_symmetry_order
_atom_site_calc_flag
_atom_site_refinement_flags_posn
_atom_site_refinement_flags_adp
O1 O 0.1184(2) 0.6235(3) 0.26178(14) 0.0554(5) Uani 1 1 d . .
N1 N -0.1735(3) 0.1651(4) 0.18811(17) 0.0606(6) Uani 1 1 d . .
C1 C 0.1788(3) 0.2641(3) 0.22946(16) 0.0387(5) Uani 1 1 d . .
C2 C 0.1602(3) 0.4591(4) 0.29492(17) 0.0380(5) Uani 1 1 d . .
C3 C 0.2005(3) 0.4009(3) 0.39866(16) 0.0382(5) Uani 1 1 d . .
C4 C 0.1817(3) 0.5165(4) 0.48485(18) 0.0457(6) Uani 1 1 d . .
H4 H 0.1376 0.6491 0.4808 0.055 Uiso 1 1 calc R U
C5 C 0.2296(3) 0.4306(4) 0.57524(17) 0.0498(7) Uani 1 1 d . .
H5 H 0.2173 0.5062 0.6331 0.060 Uiso 1 1 calc R U
C6 C 0.2970(3) 0.2305(4) 0.58286(16) 0.0456(6) Uani 1 1 d . .
C7 C 0.3152(3) 0.1175(4) 0.49647(17) 0.0420(5) Uani 1 1 d . .
H7 H 0.3607 -0.0146 0.5004 0.050 Uiso 1 1 calc R U
C8 C 0.2653(3) 0.2022(3) 0.40413(15) 0.0358(5) Uani 1 1 d . .
C9 C 0.2752(3) 0.1085(4) 0.30253(17) 0.0450(6) Uani 1 1 d . .
H9B H 0.2084 -0.0199 0.2996 0.054 Uiso 1 1 calc R U
H9A H 0.4057 0.0858 0.2862 0.054 Uiso 1 1 calc R U
C10 C 0.3495(4) 0.1425(6) 0.68368(19) 0.0662(9) Uani 1 1 d . .
H10A H 0.2648 0.1932 0.7318 0.099 Uiso 1 1 calc R U
H10B H 0.4770 0.1805 0.7032 0.099 Uiso 1 1 calc R U
H10C H 0.3403 -0.0025 0.6806 0.099 Uiso 1 1 calc R U
C11 C 0.2827(4) 0.3113(4) 0.13353(18) 0.0465(6) Uani 1 1 d . .
H11A H 0.2355 0.4388 0.1064 0.056 Uiso 1 1 calc R U
H11B H 0.4163 0.3290 0.1511 0.056 Uiso 1 1 calc R U
C12 C 0.2621(3) 0.1516(4) 0.05303(16) 0.0472(6) Uani 1 1 d . .
C13 C 0.1661(5) 0.1950(6) -0.0320(2) 0.0753(9) Uani 1 1 d . .
H13A H 0.1537 0.0982 -0.0823 0.090 Uiso 1 1 calc R U
H13B H 0.1113 0.3221 -0.0412 0.090 Uiso 1 1 calc R U
C14 C 0.3515(5) -0.0471(6) 0.0713(2) 0.0768(9) Uani 1 1 d . .
H14A H 0.4836 -0.0287 0.0889 0.115 Uiso 1 1 calc R U
H14B H 0.3378 -0.1282 0.0120 0.115 Uiso 1 1 calc R U
H14C H 0.2915 -0.1139 0.1251 0.115 Uiso 1 1 calc R U
C15 C -0.0178(3) 0.2043(4) 0.20447(15) 0.0410(5) Uani 1 1 d . .

loop_
_atom_site_aniso_label
_atom_site_aniso_U_11
_atom_site_aniso_U_22
_atom_site_aniso_U_33
_atom_site_aniso_U_23
_atom_site_aniso_U_13
_atom_site_aniso_U_12
O1 0.0698(11) 0.0373(10) 0.0585(10) 0.0006(9) -0.0044(8) 0.0040(9)
N1 0.0503(13) 0.0738(18) 0.0575(13) 0.0010(11) 0.0011(9) -0.0162(11)
C1 0.0435(13) 0.0352(12) 0.0373(11) -0.0029(9) 0.0002(9) -0.0040(9)
C2 0.0341(11) 0.0331(12) 0.0468(12) -0.0017(10) 0.0003(8) -0.0021(9)
C3 0.0307(11) 0.0412(14) 0.0428(12) -0.0058(10) 0.0023(8) -0.0018(9)
C4 0.0388(13) 0.0458(14) 0.0527(15) -0.0140(11) 0.0047(9) 0.0023(10)
C5 0.0409(12) 0.0710(19) 0.0379(12) -0.0171(12) 0.0068(9) -0.0009(12)
C6 0.0293(11) 0.0695(18) 0.0382(12) -0.0025(12) 0.0036(8) -0.0069(11)
C7 0.0344(11) 0.0463(13) 0.0453(13) 0.0025(10) 0.0018(9) 0.0008(10)
C8 0.0313(10) 0.0373(12) 0.0388(11) -0.0030(9) 0.0024(8) -0.0018(9)
C9 0.0528(14) 0.0388(12) 0.0430(13) -0.0047(11) -0.0014(9) 0.0050(11)
C10 0.0543(14) 0.101(3) 0.0435(14) 0.0059(16) 0.0009(10) -0.0019(16)
C11 0.0473(13) 0.0479(14) 0.0447(13) 0.0007(11) 0.0072(10) -0.0089(10)
C12 0.0447(13) 0.0603(17) 0.0376(12) -0.0024(11) 0.0123(9) -0.0090(11)
C13 0.093(2) 0.087(2) 0.0458(15) -0.0023(16) 0.0013(14) -0.0112(19)
C14 0.089(2) 0.078(2) 0.0635(17) -0.0269(17) 0.0040(15) 0.0201(18)
C15 0.0517(14) 0.0407(12) 0.0311(11) 0.0016(9) 0.0054(9) -0.0067(10)

loop_
_atom_type_symbol
_atom_type_description
_atom_type_scat_dispersion_real
_atom_type_scat_dispersion_imag
_atom_type_scat_source
C C 0.0181 0.0091 'International Tables Vol C Tables 4.2.6.8 and 6.1.1.4'
H H 0.0000 0.0000 'International Tables Vol C Tables 4.2.6.8 and 6.1.1.4'
N N 0.0311 0.0180 'International Tables Vol C Tables 4.2.6.8 and 6.1.1.4'
O O 0.0492 0.0322 'International Tables Vol C Tables 4.2.6.8 and 6.1.1.4'

loop_
_exptl_crystal_face_index_h
_exptl_crystal_face_index_k
_exptl_crystal_face_index_l
_exptl_crystal_face_perp_dist
1 0 0 0.1820
-1 0 0 0.1510
0 1 0 0.2500
0 -1 0 0.3380
0 0 1 0.0340
0 0 -1 0.0740

loop_
_geom_angle_atom_site_label_1
_geom_angle_atom_site_label_2
_geom_angle_atom_site_label_3
_geom_angle
C15 C1 C11 110.31(18)
C15 C1 C9 110.40(19)
C11 C1 C9 116.5(2)
C15 C1 C2 104.19(18)
C11 C1 C2 110.88(18)
C9 C1 C2 103.66(17)
O1 C2 C3 128.5(2)
O1 C2 C1 124.0(2)
C3 C2 C1 107.44(19)
C8 C3 C4 121.1(2)
C8 C3 C2 110.4(2)
C4 C3 C2 128.5(2)
C5 C4 C3 118.5(2)
C5 C4 H4 120.7
C3 C4 H4 120.7
C4 C5 C6 121.6(2)
C4 C5 H5 119.2
C6 C5 H5 119.2
C7 C6 C5 119.2(2)
C7 C6 C10 120.9(3)
C5 C6 C10 119.8(2)
C6 C7 C8 119.8(2)
C6 C7 H7 120.1
C8 C7 H7 120.1
C7 C8 C3 119.8(2)
C7 C8 C9 128.5(2)
C3 C8 C9 111.74(19)
C8 C9 C1 105.15(18)
C8 C9 H9B 110.7
C1 C9 H9B 110.7
C8 C9 H9A 110.7
C1 C9 H9A 110.7
H9B C9 H9A 108.8
C6 C10 H10A 109.5
C6 C10 H10B 109.5
H10A C10 H10B 109.5
C6 C10 H10C 109.5
H10A C10 H10C 109.5
H10B C10 H10C 109.5
C12 C11 C1 114.86(19)
C12 C11 H11A 108.6
C1 C11 H11A 108.6
C12 C11 H11B 108.6
C1 C11 H11B 108.6
H11A C11 H11B 107.5
C13 C12 C14 122.2(3)
C13 C12 C11 119.3(3)
C14 C12 C11 118.5(2)
C12 C13 H13A 120.0
C12 C13 H13B 120.0
H13A C13 H13B 120.0
C12 C14 H14A 109.5
C12 C14 H14B 109.5
H14A C14 H14B 109.5
C12 C14 H14C 109.5
H14A C14 H14C 109.5
H14B C14 H14C 109.5
N1 C15 C1 176.6(3)

loop_
_geom_bond_atom_site_label_1
_geom_bond_atom_site_label_2
_geom_bond_distance
O1 C2 1.205(3)
N1 C15 1.142(3)
C1 C15 1.469(3)
C1 C11 1.542(3)
C1 C9 1.555(3)
C1 C2 1.566(3)
C2 C3 1.457(3)
C3 C8 1.390(3)
C3 C4 1.396(3)
C4 C5 1.366(4)
C4 H4 0.9300
C5 C6 1.407(4)
C5 H5 0.9300
C6 C7 1.388(3)
C6 C10 1.501(4)
C7 C8 1.388(3)
C7 H7 0.9300
C8 C9 1.500(3)
C9 H9B 0.9700
C9 H9A 0.9700
C10 H10A 0.9600
C10 H10B 0.9600
C10 H10C 0.9600
C11 C12 1.510(3)
C11 H11A 0.9700
C11 H11B 0.9700
C12 C13 1.330(4)
C12 C14 1.472(4)
C13 H13A 0.9300
C13 H13B 0.9300
C14 H14A 0.9600
C14 H14B 0.9600
C14 H14C 0.9600

loop_
_geom_torsion_atom_site_label_1
_geom_torsion_atom_site_label_2
_geom_torsion_atom_site_label_3
_geom_torsion_atom_site_label_4
_geom_torsion
C15 C1 C2 O1 -76.1(3)
C11 C1 C2 O1 42.5(3)
C9 C1 C2 O1 168.3(2)
C15 C1 C2 C3 103.38(19)
C11 C1 C2 C3 -137.95(19)
C9 C1 C2 C3 -12.2(2)
O1 C2 C3 C8 -172.8(2)
C1 C2 C3 C8 7.8(2)
O1 C2 C3 C4 7.1(4)
C1 C2 C3 C4 -172.4(2)
C8 C3 C4 C5 0.4(3)
C2 C3 C4 C5 -179.5(2)
C3 C4 C5 C6 0.2(3)
C4 C5 C6 C7 -0.1(3)
C4 C5 C6 C10 179.5(2)
C5 C6 C7 C8 -0.6(3)
C10 C6 C7 C8 179.8(2)
C6 C7 C8 C3 1.1(3)
C6 C7 C8 C9 179.4(2)
C4 C3 C8 C7 -1.0(3)
C2 C3 C8 C7 178.87(19)
C4 C3 C8 C9 -179.6(2)
C2 C3 C8 C9 0.3(2)
C7 C8 C9 C1 173.4(2)
C3 C8 C9 C1 -8.2(2)
C15 C1 C9 C8 -99.1(2)
C11 C1 C9 C8 134.07(19)
C2 C1 C9 C8 12.0(2)
C15 C1 C11 C12 -49.3(3)
C9 C1 C11 C12 77.6(3)
C2 C1 C11 C12 -164.17(19)
C1 C11 C12 C13 112.9(3)
C1 C11 C12 C14 -67.8(3)
